data_7226859
loop_
_publ_author_name
'Garcia-Ventura, Uzi'
'Flores-\'Alamo, Marcos'
'Garcia, Juventino J.'

_publ_section_title
;
 Carbon-Carbon vs. Carbon-Oxygen bond activation in 2- and 3-Furonitriles
 with Nickel.
;
_journal_name_full 'RSC Adv.'
_journal_paper_doi 10.1039/C6RA20244F
_journal_year 2016
_chemical_formula_moiety 'C19 H35 N Ni O P2'
_chemical_formula_sum 'C19 H35 N Ni O P2'
_chemical_formula_weight 414.13
_chemical_name_systematic
;
 ?
;
_space_group_IT_number 14
_symmetry_cell_setting monoclinic
_symmetry_Int_Tables_number 14
_symmetry_space_group_name_Hall '-P 2yn'
_symmetry_space_group_name_H-M 'P 1 21/n 1'
_atom_sites_solution_hydrogens geom
_audit_conform_dict_location ftp://ftp.iucr.org/pub/cif_core.dic
_audit_conform_dict_name cif_core.dic
_audit_conform_dict_version 2.4.3
_audit_creation_date 2016-07-26T17:10:37-00:00
_audit_creation_method 'WinGX routine CIF_UPDATE'
_audit_update_record
;
2016-08-01 deposited with the CCDC.
2016-10-20 downloaded from the CCDC.
;
_cell_angle_alpha 90
_cell_angle_beta 107.794(13)
_cell_angle_gamma 90
_cell_formula_units_Z 4
_cell_length_a 10.9347(15)
_cell_length_b 14.4261(14)
_cell_length_c 13.9266(16)
_cell_measurement_reflns_used 2914
_cell_measurement_temperature 130(2)
_cell_measurement_theta_max 29.5816
_cell_measurement_theta_min 3.4361
_cell_volume 2091.8(5)
_computing_cell_refinement
;
        CrysAlisPro, Agilent Technologies,
        Version 1.171.36.32 (release 02-08-2013 CrysAlis171 .NET)
        (compiled Aug  2 2013,16:46:58)
;
_computing_data_collection
;
        CrysAlisPro, Agilent Technologies,
        Version 1.171.36.32 (release 02-08-2013 CrysAlis171 .NET)
        (compiled Aug  2 2013,16:46:58)
;
_computing_data_reduction
;
        CrysAlisPro, Agilent Technologies,
        Version 1.171.36.32 (release 02-08-2013 CrysAlis171 .NET)
        (compiled Aug  2 2013,16:46:58)
;
_computing_molecular_graphics
;
          'Ortep-3 for Windows (Farrugia, 1997)'
      L. J. Farrugia, J. Appl. Crystallogr., 1997, 30, 565.
;
_computing_publication_material
;    
        'WinGX publication routines (Farrugia, 1999)'                 
    L. J. Farrugia, J. Appl. Crystallogr., 1999, 32, 837-838.
;
_computing_structure_refinement 'SHELXL-2014 (Sheldrick, 2008)'
_computing_structure_solution
;
      'SHELXS-2014 (Sheldrick, 2008)'
      G. M. Sheldrick, Acta Crystallogr., Sect. A: 
      Found. Crystallogr., 2008, 64, 112-122.
;
_diffrn_ambient_temperature 130(2)
_diffrn_detector_area_resol_mean 10.4685
_diffrn_measured_fraction_theta_full 0.994
_diffrn_measured_fraction_theta_max 0.841
_diffrn_measurement_device_type 'Xcalibur, Atlas, Gemini'
_diffrn_measurement_method '\w scans'
_diffrn_orient_matrix_UB_11 -0.0006399
_diffrn_orient_matrix_UB_12 -0.0448957
_diffrn_orient_matrix_UB_13 0.0205417
_diffrn_orient_matrix_UB_21 -0.0649176
_diffrn_orient_matrix_UB_22 0.006504
_diffrn_orient_matrix_UB_23 -0.0014124
_diffrn_orient_matrix_UB_31 -0.0207007
_diffrn_orient_matrix_UB_32 -0.0188745
_diffrn_orient_matrix_UB_33 -0.049324
_diffrn_radiation_monochromator graphite
_diffrn_radiation_type MoK\a
_diffrn_radiation_wavelength 0.71073
_diffrn_reflns_av_R_equivalents 0.0366
_diffrn_reflns_av_unetI/netI 0.0625
_diffrn_reflns_Laue_measured_fraction_full 0.994
_diffrn_reflns_Laue_measured_fraction_max 0.841
_diffrn_reflns_limit_h_max 13
_diffrn_reflns_limit_h_min -10
_diffrn_reflns_limit_k_max 19
_diffrn_reflns_limit_k_min -18
_diffrn_reflns_limit_l_max 19
_diffrn_reflns_limit_l_min -18
_diffrn_reflns_number 10578
_diffrn_reflns_point_group_measured_fraction_full 0.994
_diffrn_reflns_point_group_measured_fraction_max 0.841
_diffrn_reflns_theta_full 25.242
_diffrn_reflns_theta_max 29.582
_diffrn_reflns_theta_min 3.436
_exptl_absorpt_coefficient_mu 1.087
_exptl_absorpt_correction_T_max 0.723
_exptl_absorpt_correction_T_min 0.679
_exptl_absorpt_correction_type analytical
_exptl_absorpt_process_details
;
        CrysAlisPro, Agilent Technologies,
        Version 1.171.36.32 (release 02-08-2013 CrysAlis171 .NET)
        (compiled Aug  2 2013,16:46:58)
Analytical numeric absorption correction using a multifaceted crystal
                        model based on expressions derived by R.C. Clark & J.S.
        (Clark, R. C. & Reid, J. S. (1995). Acta Cryst. A51, 887-897)
;
_exptl_crystal_colour brown
_exptl_crystal_density_diffrn 1.315
_exptl_crystal_description block
_exptl_crystal_F_000 888
_exptl_crystal_size_max 0.49
_exptl_crystal_size_mid 0.4
_exptl_crystal_size_min 0.33
_refine_diff_density_max 0.645
_refine_diff_density_min -0.463
_refine_diff_density_rms 0.083
_refine_ls_extinction_method none
_refine_ls_goodness_of_fit_ref 1.078
_refine_ls_hydrogen_treatment constr
_refine_ls_matrix_type full
_refine_ls_number_parameters 225
_refine_ls_number_reflns 4940
_refine_ls_number_restraints 0
_refine_ls_restrained_S_all 1.078
_refine_ls_R_factor_all 0.0765
_refine_ls_R_factor_gt 0.0428
_refine_ls_shift/su_max 0
_refine_ls_shift/su_mean 0
_refine_ls_structure_factor_coef Fsqd
_refine_ls_weighting_details 'w=1/[\s^2^(Fo^2^)+(0.0201P)^2^+2.1915P] where P=(Fo^2^+2Fc^2^)/3'
_refine_ls_weighting_scheme calc
_refine_ls_wR_factor_gt 0.08
_refine_ls_wR_factor_ref 0.0939
_reflns_Friedel_coverage 0
_reflns_number_gt 3527
_reflns_number_total 4940
_reflns_threshold_expression 'I > 2\s(I)'
_cod_data_source_file c6ra20244f2.cif
_cod_data_source_block 7-iluz04
_cod_original_cell_volume 2091.8(4)
_cod_original_sg_symbol_H-M 'P 21/n'
_cod_database_code 7226859
_shelx_estimated_absorpt_t_min 0.618
_shelx_estimated_absorpt_t_max 0.716

loop_
_symmetry_equiv_pos_as_xyz
'x, y, z'
'-x+1/2, y+1/2, -z+1/2'
'-x, -y, -z'
'x-1/2, -y-1/2, z-1/2'

loop_
_atom_site_label
_atom_site_type_symbol
_atom_site_fract_x
_atom_site_fract_y
_atom_site_fract_z
_atom_site_U_iso_or_equiv
_atom_site_adp_type
_atom_site_occupancy
_atom_site_site_symmetry_order
_atom_site_calc_flag
_atom_site_refinement_flags_posn
_atom_site_refinement_flags_adp
C1 C 0.0873(3) 0.8191(2) 0.6028(2) 0.0263(6) Uani 1 1 d . .
H1A H 0.0244 0.7806 0.5525 0.032 Uiso 1 1 calc R U
H1B H 0.0458 0.879 0.6086 0.032 Uiso 1 1 calc R U
C2 C 0.2056(3) 0.8366(2) 0.5672(2) 0.0263(6) Uani 1 1 d . .
H2A H 0.2465 0.8958 0.5962 0.032 Uiso 1 1 calc R U
H2B H 0.1775 0.8428 0.4928 0.032 Uiso 1 1 calc R U
C3 C 0.2815(3) 0.6659(2) 0.4925(2) 0.0290(7) Uani 1 1 d . .
H3 H 0.2837 0.7044 0.4333 0.035 Uiso 1 1 calc R U
C4 C 0.1445(3) 0.6293(2) 0.4706(2) 0.0359(8) Uani 1 1 d . .
H4A H 0.1372 0.595 0.5294 0.054 Uiso 1 1 calc R U
H4B H 0.1244 0.588 0.412 0.054 Uiso 1 1 calc R U
H4C H 0.0842 0.6815 0.4565 0.054 Uiso 1 1 calc R U
C5 C 0.3745(4) 0.5857(2) 0.5004(3) 0.0464(9) Uani 1 1 d . .
H5A H 0.4621 0.6098 0.5158 0.07 Uiso 1 1 calc R U
H5B H 0.3518 0.5521 0.4362 0.07 Uiso 1 1 calc R U
H5C H 0.3693 0.5436 0.5542 0.07 Uiso 1 1 calc R U
C6 C 0.4752(3) 0.7987(2) 0.6010(2) 0.0266(7) Uani 1 1 d . .
H6 H 0.5349 0.7479 0.5952 0.032 Uiso 1 1 calc R U
C7 C 0.5392(3) 0.8495(2) 0.6995(2) 0.0384(8) Uani 1 1 d . .
H7A H 0.4838 0.9004 0.7075 0.058 Uiso 1 1 calc R U
H7B H 0.6221 0.8745 0.6983 0.058 Uiso 1 1 calc R U
H7C H 0.5529 0.8063 0.7561 0.058 Uiso 1 1 calc R U
C8 C 0.4584(3) 0.8628(2) 0.5102(2) 0.0362(8) Uani 1 1 d . .
H8A H 0.4104 0.8303 0.4484 0.054 Uiso 1 1 calc R U
H8B H 0.543 0.8806 0.5058 0.054 Uiso 1 1 calc R U
H8C H 0.4112 0.9184 0.5183 0.054 Uiso 1 1 calc R U
C9 C 0.1583(3) 0.8542(2) 0.8185(2) 0.0246(6) Uani 1 1 d . .
H9 H 0.083 0.897 0.7959 0.03 Uiso 1 1 calc R U
C10 C 0.2782(3) 0.9095(2) 0.8223(2) 0.0350(8) Uani 1 1 d . .
H10A H 0.3529 0.8682 0.8398 0.053 Uiso 1 1 calc R U
H10B H 0.291 0.9584 0.8734 0.053 Uiso 1 1 calc R U
H10C H 0.2678 0.9376 0.7562 0.053 Uiso 1 1 calc R U
C11 C 0.1652(4) 0.8188(2) 0.9229(2) 0.0416(9) Uani 1 1 d . .
H11A H 0.0843 0.788 0.9201 0.062 Uiso 1 1 calc R U
H11B H 0.1795 0.871 0.9701 0.062 Uiso 1 1 calc R U
H11C H 0.2362 0.7746 0.9459 0.062 Uiso 1 1 calc R U
C12 C -0.0116(3) 0.69915(19) 0.7306(2) 0.0261(6) Uani 1 1 d . .
H12 H 0.0063 0.6757 0.8011 0.031 Uiso 1 1 calc R U
C13 C -0.0366(3) 0.6143(2) 0.6611(3) 0.0365(8) Uani 1 1 d . .
H13A H -0.0554 0.6345 0.5909 0.055 Uiso 1 1 calc R U
H13B H -0.11 0.5795 0.6689 0.055 Uiso 1 1 calc R U
H13C H 0.0397 0.5744 0.6791 0.055 Uiso 1 1 calc R U
C14 C -0.1290(3) 0.7622(2) 0.7093(3) 0.0380(8) Uani 1 1 d . .
H14A H -0.11 0.8143 0.7566 0.057 Uiso 1 1 calc R U
H14B H -0.2018 0.7269 0.7174 0.057 Uiso 1 1 calc R U
H14C H -0.1507 0.7857 0.6401 0.057 Uiso 1 1 calc R U
C15 C 0.4648(3) 0.6100(2) 0.7748(2) 0.0261(6) Uani 1 1 d . .
C16 C 0.5223(3) 0.5526(2) 0.8525(2) 0.0262(6) Uani 1 1 d . .
H16 H 0.4881 0.5359 0.9051 0.031 Uiso 1 1 calc R U
C17 C 0.6413(3) 0.5211(2) 0.8436(2) 0.0302(7) Uani 1 1 d . .
H17 H 0.7008 0.4805 0.8881 0.036 Uiso 1 1 calc R U
C18 C 0.6521(3) 0.5599(2) 0.7607(3) 0.0438(9) Uani 1 1 d . .
H18 H 0.7229 0.5511 0.7356 0.053 Uiso 1 1 calc R U
C19 C 0.2698(3) 0.6188(2) 0.8508(2) 0.0295(7) Uani 1 1 d . .
O1 O 0.5483(2) 0.61435(18) 0.71582(18) 0.0500(7) Uani 1 1 d . .
Ni1 Ni 0.30780(4) 0.67781(2) 0.74252(3) 0.02099(11) Uani 1 1 d . .
P1 P 0.32428(7) 0.74274(5) 0.60436(5) 0.02115(16) Uani 1 1 d . .
P2 P 0.13407(7) 0.76033(5) 0.72481(5) 0.02066(16) Uani 1 1 d . .
N1 N 0.2399(3) 0.5816(2) 0.9127(2) 0.0450(8) Uani 1 1 d . .

loop_
_atom_site_aniso_label
_atom_site_aniso_U_11
_atom_site_aniso_U_22
_atom_site_aniso_U_33
_atom_site_aniso_U_23
_atom_site_aniso_U_13
_atom_site_aniso_U_12
C1 0.0251(15) 0.0245(15) 0.0288(15) 0.0063(13) 0.0075(12) 0.0079(13)
C2 0.0324(17) 0.0233(15) 0.0253(14) 0.0043(13) 0.0119(13) 0.0049(13)
C3 0.0407(18) 0.0250(16) 0.0268(15) -0.0045(14) 0.0186(14) -0.0039(14)
C4 0.0387(19) 0.0359(18) 0.0326(17) -0.0079(15) 0.0100(14) -0.0054(15)
C5 0.048(2) 0.036(2) 0.065(2) -0.0178(19) 0.0317(19) -0.0058(17)
C6 0.0272(16) 0.0272(16) 0.0306(15) -0.0011(13) 0.0165(13) -0.0017(13)
C7 0.0322(18) 0.047(2) 0.0393(18) -0.0126(17) 0.0156(15) -0.0115(16)
C8 0.044(2) 0.0305(17) 0.0431(19) 0.0086(15) 0.0272(16) -0.0005(15)
C9 0.0270(16) 0.0228(14) 0.0271(15) -0.0023(13) 0.0128(12) 0.0004(12)
C10 0.0342(18) 0.0336(18) 0.0410(18) -0.0101(16) 0.0169(15) -0.0086(15)
C11 0.063(2) 0.0351(19) 0.0337(17) -0.0053(16) 0.0250(17) -0.0037(18)
C12 0.0225(15) 0.0253(15) 0.0346(16) -0.0005(13) 0.0149(13) -0.0007(12)
C13 0.0311(18) 0.0279(17) 0.057(2) -0.0109(16) 0.0230(16) -0.0090(14)
C14 0.0254(17) 0.0325(17) 0.060(2) -0.0129(17) 0.0196(16) -0.0021(14)
C15 0.0272(16) 0.0241(15) 0.0303(15) 0.0023(13) 0.0138(13) 0.0023(13)
C16 0.0262(16) 0.0254(15) 0.0251(15) -0.0007(13) 0.0050(12) 0.0014(13)
C17 0.0256(17) 0.0250(15) 0.0360(17) 0.0003(14) 0.0035(13) 0.0044(13)
C18 0.0337(19) 0.048(2) 0.058(2) 0.0140(19) 0.0266(17) 0.0183(17)
C19 0.0317(17) 0.0291(16) 0.0311(16) 0.0065(14) 0.0146(14) 0.0075(14)
O1 0.0457(15) 0.0619(17) 0.0565(15) 0.0303(14) 0.0365(13) 0.0280(13)
Ni1 0.02270(19) 0.02069(19) 0.02237(18) 0.00395(16) 0.01105(14) 0.00413(15)
P1 0.0250(4) 0.0195(4) 0.0217(4) 0.0020(3) 0.0112(3) 0.0015(3)
P2 0.0206(4) 0.0190(4) 0.0245(4) 0.0006(3) 0.0100(3) 0.0011(3)
N1 0.054(2) 0.0435(17) 0.0488(17) 0.0194(15) 0.0330(15) 0.0199(15)

loop_
_atom_type_symbol
_atom_type_description
_atom_type_scat_dispersion_real
_atom_type_scat_dispersion_imag
_atom_type_scat_source
C C 0.0033 0.0016 'International Tables Vol C Tables 4.2.6.8 and 6.1.1.4'
H H 0 0 'International Tables Vol C Tables 4.2.6.8 and 6.1.1.4'
O O 0.0106 0.006 'International Tables Vol C Tables 4.2.6.8 and 6.1.1.4'
Ni Ni 0.3393 1.1124 'International Tables Vol C Tables 4.2.6.8 and 6.1.1.4'
P P 0.1023 0.0942 'International Tables Vol C Tables 4.2.6.8 and 6.1.1.4'
N N 0.0061 0.0033 'International Tables Vol C Tables 4.2.6.8 and 6.1.1.4'

loop_
_exptl_crystal_face_index_h
_exptl_crystal_face_index_k
_exptl_crystal_face_index_l
_exptl_crystal_face_perp_dist
13 -3 -15 0.1636
-13 3 15 0.1636
-9 -7 -10 0.2016
9 7 10 0.2016
-2 12 -14 0.2315
2 -12 14 0.2315
-1 20 2 0.1832
2 -18 8 0.2256
-1 -6 -18 0.2243
0 -17 -11 0.2749
8 17 1 0.1843

loop_
_geom_angle_atom_site_label_1
_geom_angle_atom_site_label_2
_geom_angle_atom_site_label_3
_geom_angle
C2 C1 P2 110.59(19)
C2 C1 H1A 109.5
P2 C1 H1A 109.5
C2 C1 H1B 109.5
P2 C1 H1B 109.5
H1A C1 H1B 108.1
C1 C2 P1 112.23(19)
C1 C2 H2A 109.2
P1 C2 H2A 109.2
C1 C2 H2B 109.2
P1 C2 H2B 109.2
H2A C2 H2B 107.9
C5 C3 C4 110.1(3)
C5 C3 P1 113.7(2)
C4 C3 P1 110.8(2)
C5 C3 H3 107.3
C4 C3 H3 107.3
P1 C3 H3 107.3
C3 C4 H4A 109.5
C3 C4 H4B 109.5
H4A C4 H4B 109.5
C3 C4 H4C 109.5
H4A C4 H4C 109.5
H4B C4 H4C 109.5
C3 C5 H5A 109.5
C3 C5 H5B 109.5
H5A C5 H5B 109.5
C3 C5 H5C 109.5
H5A C5 H5C 109.5
H5B C5 H5C 109.5
C7 C6 C8 111.0(3)
C7 C6 P1 110.7(2)
C8 C6 P1 113.7(2)
C7 C6 H6 107
C8 C6 H6 107
P1 C6 H6 107
C6 C7 H7A 109.5
C6 C7 H7B 109.5
H7A C7 H7B 109.5
C6 C7 H7C 109.5
H7A C7 H7C 109.5
H7B C7 H7C 109.5
C6 C8 H8A 109.5
C6 C8 H8B 109.5
H8A C8 H8B 109.5
C6 C8 H8C 109.5
H8A C8 H8C 109.5
H8B C8 H8C 109.5
C11 C9 C10 110.6(3)
C11 C9 P2 112.7(2)
C10 C9 P2 110.2(2)
C11 C9 H9 107.7
C10 C9 H9 107.7
P2 C9 H9 107.7
C9 C10 H10A 109.5
C9 C10 H10B 109.5
H10A C10 H10B 109.5
C9 C10 H10C 109.5
H10A C10 H10C 109.5
H10B C10 H10C 109.5
C9 C11 H11A 109.5
C9 C11 H11B 109.5
H11A C11 H11B 109.5
C9 C11 H11C 109.5
H11A C11 H11C 109.5
H11B C11 H11C 109.5
C14 C12 C13 112.1(3)
C14 C12 P2 113.1(2)
C13 C12 P2 110.2(2)
C14 C12 H12 107
C13 C12 H12 107
P2 C12 H12 107
C12 C13 H13A 109.5
C12 C13 H13B 109.5
H13A C13 H13B 109.5
C12 C13 H13C 109.5
H13A C13 H13C 109.5
H13B C13 H13C 109.5
C12 C14 H14A 109.5
C12 C14 H14B 109.5
H14A C14 H14B 109.5
C12 C14 H14C 109.5
H14A C14 H14C 109.5
H14B C14 H14C 109.5
C16 C15 O1 105.6(3)
C16 C15 Ni1 131.8(2)
O1 C15 Ni1 122.6(2)
C15 C16 C17 109.9(3)
C15 C16 H16 125
C17 C16 H16 125
C18 C17 C16 105.6(3)
C18 C17 H17 127.2
C16 C17 H17 127.2
C17 C18 O1 111.1(3)
C17 C18 H18 124.4
O1 C18 H18 124.4
N1 C19 Ni1 176.0(3)
C18 O1 C15 107.8(2)
C19 Ni1 C15 88.98(13)
C19 Ni1 P2 86.57(9)
C15 Ni1 P2 173.04(9)
C19 Ni1 P1 172.07(10)
C15 Ni1 P1 96.68(9)
P2 Ni1 P1 88.28(3)
C2 P1 C6 103.28(14)
C2 P1 C3 103.23(14)
C6 P1 C3 103.74(13)
C2 P1 Ni1 108.75(9)
C6 P1 Ni1 121.40(10)
C3 P1 Ni1 114.49(10)
C1 P2 C9 104.86(14)
C1 P2 C12 105.25(14)
C9 P2 C12 105.06(13)
C1 P2 Ni1 110.09(10)
C9 P2 Ni1 112.80(10)
C12 P2 Ni1 117.75(10)

loop_
_geom_bond_atom_site_label_1
_geom_bond_atom_site_label_2
_geom_bond_distance
C1 C2 1.541(4)
C1 P2 1.827(3)
C1 H1A 0.99
C1 H1B 0.99
C2 P1 1.837(3)
C2 H2A 0.99
C2 H2B 0.99
C3 C5 1.522(4)
C3 C4 1.528(4)
C3 P1 1.852(3)
C3 H3 1
C4 H4A 0.98
C4 H4B 0.98
C4 H4C 0.98
C5 H5A 0.98
C5 H5B 0.98
C5 H5C 0.98
C6 C7 1.525(4)
C6 C8 1.531(4)
C6 P1 1.850(3)
C6 H6 1
C7 H7A 0.98
C7 H7B 0.98
C7 H7C 0.98
C8 H8A 0.98
C8 H8B 0.98
C8 H8C 0.98
C9 C11 1.521(4)
C9 C10 1.522(4)
C9 P2 1.842(3)
C9 H9 1
C10 H10A 0.98
C10 H10B 0.98
C10 H10C 0.98
C11 H11A 0.98
C11 H11B 0.98
C11 H11C 0.98
C12 C14 1.527(4)
C12 C13 1.533(4)
C12 P2 1.844(3)
C12 H12 1
C13 H13A 0.98
C13 H13B 0.98
C13 H13C 0.98
C14 H14A 0.98
C14 H14B 0.98
C14 H14C 0.98
C15 C16 1.355(4)
C15 O1 1.404(3)
C15 Ni1 1.906(3)
C16 C17 1.419(4)
C16 H16 0.95
C17 C18 1.321(4)
C17 H17 0.95
C18 O1 1.365(4)
C18 H18 0.95
C19 N1 1.145(4)
C19 Ni1 1.885(3)
Ni1 P2 2.1910(8)
Ni1 P1 2.1964(8)

loop_
_geom_hbond_atom_site_label_D
_geom_hbond_atom_site_label_H
_geom_hbond_atom_site_label_A
_geom_hbond_distance_DH
_geom_hbond_distance_HA
_geom_hbond_distance_DA
_geom_hbond_angle_DHA
_geom_hbond_site_symmetry_A
C6 H6 O1 1 2.53 3.080(4) 114.3 .
C2 H2A N1 0.99 2.69 3.580(4) 149.8 2_556
C2 H2A N1 0.99 2.69 3.580(4) 149.8 2_556
C6 H6 O1 1 2.53 3.080(4) 114.3 .

loop_
_geom_torsion_atom_site_label_1
_geom_torsion_atom_site_label_2
_geom_torsion_atom_site_label_3
_geom_torsion_atom_site_label_4
_geom_torsion
P2 C1 C2 P1 34.9(3)
O1 C15 C16 C17 0.3(3)
Ni1 C15 C16 C17 -178.4(2)
C15 C16 C17 C18 -0.3(4)
C16 C17 C18 O1 0.1(4)
C17 C18 O1 C15 0.1(4)
C16 C15 O1 C18 -0.3(4)
Ni1 C15 O1 C18 178.6(2)
C1 C2 P1 C6 -158.0(2)
C1 C2 P1 C3 94.1(2)
C1 C2 P1 Ni1 -27.8(2)
C7 C6 P1 C2 84.2(2)
C8 C6 P1 C2 -41.6(2)
C7 C6 P1 C3 -168.4(2)
C8 C6 P1 C3 65.8(2)
C7 C6 P1 Ni1 -37.9(3)
C8 C6 P1 Ni1 -163.70(17)
C5 C3 P1 C2 174.8(2)
C4 C3 P1 C2 -60.6(2)
C5 C3 P1 C6 67.3(2)
C4 C3 P1 C6 -168.1(2)
C5 C3 P1 Ni1 -67.2(2)
C4 C3 P1 Ni1 57.5(2)
C2 C1 P2 C9 94.1(2)
C2 C1 P2 C12 -155.4(2)
C2 C1 P2 Ni1 -27.5(2)
C11 C9 P2 C1 165.7(2)
C10 C9 P2 C1 -70.2(2)
C11 C9 P2 C12 55.0(3)
C10 C9 P2 C12 179.1(2)
C11 C9 P2 Ni1 -74.5(2)
C10 C9 P2 Ni1 49.6(2)
C14 C12 P2 C1 -52.5(2)
C13 C12 P2 C1 73.9(2)
C14 C12 P2 C9 57.9(2)
C13 C12 P2 C9 -175.7(2)
C14 C12 P2 Ni1 -175.56(18)
C13 C12 P2 Ni1 -49.2(2)
